data_4077714
loop_
_publ_author_name
'Fraser, Christopher S. A.'
'Jenkins, Hilary A.'
'Jennings, Michael C.'
'Puddephatt, Richard J.'

_publ_section_title
;
 Organoplatinum(IV) Complexes with Hydrogen Bonds:&#x00A0; From Monomers
 to Polymers
;
_journal_issue 9
_journal_name_full Organometallics
_journal_page_first 1635
_journal_paper_doi 10.1021/om990942g
_journal_volume 19
_journal_year 2000
_chemical_formula_sum 'C37 H51 B F4 N3 O3 Pt'
_chemical_formula_weight 867.71
_chemical_name_systematic
; 
 ? 
;
_space_group_IT_number 14
_symmetry_cell_setting monoclinic
_symmetry_space_group_name_Hall '-P 2yn'
_symmetry_space_group_name_H-M 'P 1 21/n 1'
_atom_sites_solution_hydrogens geom
_atom_sites_solution_primary direct
_atom_sites_solution_secondary difmap
_audit_creation_method SHELXL-97
_cell_angle_alpha 90.00
_cell_angle_beta 93.965(3)
_cell_angle_gamma 90.00
_cell_formula_units_Z 4
_cell_length_a 14.5655(7)
_cell_length_b 15.1038(7)
_cell_length_c 19.4029(8)
_cell_measurement_temperature 200(2)
_cell_volume 4258.3(3)
_computing_cell_refinement 'Nonius DENZO'
_computing_data_collection 'Nonius COLLECT'
_computing_data_reduction 'Nonius DENZO'
_computing_molecular_graphics 'Bruker SHELXTL'
_computing_publication_material 'Bruker SHELXTL'
_computing_structure_refinement 'SHELXL-97 (Sheldrick, 1997)'
_computing_structure_solution 'SHELXS-97 (Sheldrick, 1990)'
_diffrn_ambient_temperature 200(2)
_diffrn_measured_fraction_theta_full 0.993
_diffrn_measured_fraction_theta_max 0.993
_diffrn_measurement_device_type 'Nonius Kappa CCD'
_diffrn_measurement_method 'phi/omega scans'
_diffrn_radiation_monochromator graphite
_diffrn_radiation_source 'fine-focus sealed tube'
_diffrn_radiation_type MoK\a
_diffrn_radiation_wavelength 0.71073
_diffrn_reflns_av_R_equivalents 0.0640
_diffrn_reflns_av_sigmaI/netI 0.0757
_diffrn_reflns_limit_h_max 20
_diffrn_reflns_limit_h_min 0
_diffrn_reflns_limit_k_max 21
_diffrn_reflns_limit_k_min 0
_diffrn_reflns_limit_l_max 27
_diffrn_reflns_limit_l_min -27
_diffrn_reflns_number 29232
_diffrn_reflns_theta_full 30.51
_diffrn_reflns_theta_max 30.51
_diffrn_reflns_theta_min 2.70
_exptl_absorpt_coefficient_mu 3.347
_exptl_absorpt_correction_T_max 0.8019
_exptl_absorpt_correction_T_min 0.3628
_exptl_absorpt_correction_type Scalepack
_exptl_crystal_colour colourless
_exptl_crystal_density_diffrn 1.353
_exptl_crystal_density_method 'not measured'
_exptl_crystal_description shoebox
_exptl_crystal_F_000 1748
_exptl_crystal_size_max 0.38
_exptl_crystal_size_mid 0.23
_exptl_crystal_size_min 0.07
_refine_diff_density_max 1.529
_refine_diff_density_min -0.933
_refine_diff_density_rms 0.146
_refine_ls_extinction_method none
_refine_ls_goodness_of_fit_ref 1.022
_refine_ls_hydrogen_treatment mixed
_refine_ls_matrix_type full
_refine_ls_number_parameters 431
_refine_ls_number_reflns 12895
_refine_ls_number_restraints 14
_refine_ls_restrained_S_all 1.041
_refine_ls_R_factor_all 0.1039
_refine_ls_R_factor_gt 0.0538
_refine_ls_shift/su_max 0.121
_refine_ls_shift/su_mean 0.007
_refine_ls_structure_factor_coef Fsqd
_refine_ls_weighting_details 'calc w=1/[\s^2^(Fo^2^)+(0.0885P)^2^+0.0000P] where P=(Fo^2^+2Fc^2^)/3'
_refine_ls_weighting_scheme calc
_refine_ls_wR_factor_gt 0.1396
_refine_ls_wR_factor_ref 0.1616
_reflns_number_gt 8055
_reflns_number_total 12895
_reflns_threshold_expression >2sigma(I)
_cod_data_source_file om990942g.cif
_cod_data_source_block complex_9
_cod_depositor_comments
;
The following automatic conversions were performed:

'_symmetry_cell_setting' value 'Monoclinic' changed to 'monoclinic'
according to /home/saulius/struct/CIF-dictionaries/cif_core.dic
dictionary named 'cif_core.dic' version 2.4.2 from 2011-04-26.

Automatic conversion script
Id: cif_fix_values 1715 2011-07-08 13:25:40Z adriana 
;
_cod_original_sg_symbol_H-M P2(1)/n
_cod_database_code 4077714

loop_
_symmetry_equiv_pos_as_xyz
'x, y, z'
'-x+1/2, y+1/2, -z+1/2'
'-x, -y, -z'
'x-1/2, -y-1/2, z-1/2'

loop_
_atom_site_label
_atom_site_type_symbol
_atom_site_fract_x
_atom_site_fract_y
_atom_site_fract_z
_atom_site_U_iso_or_equiv
_atom_site_adp_type
_atom_site_occupancy
_atom_site_symmetry_multiplicity
_atom_site_calc_flag
_atom_site_refinement_flags
_atom_site_disorder_assembly
_atom_site_disorder_group
Pt Pt 0.211297(14) 0.277388(14) 0.134982(10) 0.03821(9) Uani 1 1 d . A .
N1 N 0.0797(3) 0.3397(3) 0.1380(2) 0.0379(10) Uani 1 1 d . A .
C2 C 0.0458(4) 0.3997(4) 0.0927(3) 0.0490(14) Uani 1 1 d . . .
H2A H 0.0811 0.4169 0.0556 0.059 Uiso 1 1 calc R . .
C3 C -0.0390(5) 0.4369(5) 0.0986(3) 0.0616(18) Uani 1 1 d . A .
H3A H -0.0607 0.4809 0.0665 0.074 Uiso 1 1 calc R . .
C4 C -0.0943(6) 0.4110(6) 0.1516(4) 0.075(2) Uani 1 1 d . . .
C5 C -0.0562(4) 0.3486(5) 0.1982(3) 0.062(2) Uani 1 1 d . A .
H5A H -0.0900 0.3298 0.2357 0.074 Uiso 1 1 calc R . .
C6 C 0.0293(4) 0.3141(4) 0.1905(3) 0.0422(13) Uani 1 1 d . . .
C7 C 0.0746(4) 0.2516(4) 0.2417(3) 0.0392(12) Uani 1 1 d . A .
C8 C 0.0374(4) 0.2270(4) 0.3014(3) 0.0471(14) Uani 1 1 d . . .
H8A H -0.0226 0.2469 0.3102 0.057 Uiso 1 1 calc R A .
C9 C 0.0861(4) 0.1728(4) 0.3499(3) 0.0505(15) Uani 1 1 d . A .
C10 C 0.1707(4) 0.1430(4) 0.3325(3) 0.0487(15) Uani 1 1 d . . .
H10A H 0.2056 0.1041 0.3626 0.058 Uiso 1 1 calc R A .
C11 C 0.2043(4) 0.1697(4) 0.2717(3) 0.0441(13) Uani 1 1 d . A .
H11A H 0.2632 0.1490 0.2609 0.053 Uiso 1 1 calc R . .
N12 N 0.1584(3) 0.2236(3) 0.2267(2) 0.0370(10) Uani 1 1 d . . .
C13 C -0.1756(13) 0.4790(14) 0.1686(9) 0.075(5) Uiso 0.50 1 d P A 1
C14 C -0.1639(16) 0.5202(16) 0.2327(11) 0.108(7) Uiso 0.50 1 d P A 1
H14A H -0.1615 0.4753 0.2692 0.162 Uiso 0.50 1 calc PR A 1
H14B H -0.2156 0.5604 0.2386 0.162 Uiso 0.50 1 calc PR A 1
H14C H -0.1063 0.5540 0.2354 0.162 Uiso 0.50 1 calc PR A 1
C15 C -0.243(2) 0.418(2) 0.1738(15) 0.141(10) Uiso 0.50 1 d P A 1
H15A H -0.2185 0.3682 0.2018 0.212 Uiso 0.50 1 calc PR A 1
H15B H -0.2634 0.3970 0.1276 0.212 Uiso 0.50 1 calc PR A 1
H15C H -0.2944 0.4449 0.1957 0.212 Uiso 0.50 1 calc PR A 1
C16 C -0.2008(12) 0.5394(12) 0.1111(8) 0.070(4) Uiso 0.50 1 d P A 1
H16A H -0.2665 0.5535 0.1107 0.105 Uiso 0.50 1 calc PR A 1
H16B H -0.1879 0.5110 0.0674 0.105 Uiso 0.50 1 calc PR A 1
H16C H -0.1647 0.5940 0.1168 0.105 Uiso 0.50 1 calc PR A 1
C13 C -0.1909(12) 0.4401(12) 0.1557(8) 0.058(4) Uiso 0.50 1 d P A 2
C14 C -0.2009(13) 0.4785(13) 0.2275(9) 0.080(5) Uiso 0.50 1 d P A 2
H14A H -0.1672 0.4414 0.2621 0.121 Uiso 0.50 1 calc PR A 2
H14B H -0.2661 0.4802 0.2369 0.121 Uiso 0.50 1 calc PR A 2
H14C H -0.1757 0.5387 0.2297 0.121 Uiso 0.50 1 calc PR A 2
C15 C -0.2594(14) 0.3681(15) 0.1503(10) 0.088(5) Uiso 0.50 1 d P A 2
H15A H -0.2528 0.3312 0.1920 0.132 Uiso 0.50 1 calc PR A 2
H15B H -0.2495 0.3317 0.1097 0.132 Uiso 0.50 1 calc PR A 2
H15C H -0.3215 0.3935 0.1458 0.132 Uiso 0.50 1 calc PR A 2
C16 C -0.2250(12) 0.4977(13) 0.0964(9) 0.078(5) Uiso 0.50 1 d P A 2
H16A H -0.2765 0.5338 0.1102 0.118 Uiso 0.50 1 calc PR A 2
H16B H -0.2455 0.4605 0.0570 0.118 Uiso 0.50 1 calc PR A 2
H16C H -0.1751 0.5365 0.0834 0.118 Uiso 0.50 1 calc PR A 2
C17 C 0.0458(5) 0.1496(5) 0.4182(4) 0.067(2) Uani 1 1 d . . .
C18 C 0.0288(12) 0.2341(10) 0.4609(8) 0.065(4) Uiso 0.50 1 d P A 1
H18A H -0.0150 0.2726 0.4347 0.097 Uiso 0.50 1 calc PR A 1
H18B H 0.0871 0.2656 0.4704 0.097 Uiso 0.50 1 calc PR A 1
H18C H 0.0037 0.2173 0.5046 0.097 Uiso 0.50 1 calc PR A 1
C19 C -0.0416(9) 0.0993(9) 0.4072(6) 0.053(3) Uiso 0.50 1 d P A 1
H19A H -0.0309 0.0457 0.3805 0.080 Uiso 0.50 1 calc PR A 1
H19B H -0.0878 0.1362 0.3817 0.080 Uiso 0.50 1 calc PR A 1
H19C H -0.0638 0.0829 0.4520 0.080 Uiso 0.50 1 calc PR A 1
C20 C 0.1169(11) 0.0910(11) 0.4640(8) 0.064(4) Uiso 0.50 1 d P A 1
H20A H 0.1283 0.0356 0.4397 0.095 Uiso 0.50 1 calc PR A 1
H20B H 0.0915 0.0777 0.5083 0.095 Uiso 0.50 1 calc PR A 1
H20C H 0.1748 0.1235 0.4722 0.095 Uiso 0.50 1 calc PR A 1
C18 C 0.024(3) 0.052(3) 0.4020(17) 0.200(15) Uiso 0.50 1 d P A 2
H18D H 0.0679 0.0290 0.3708 0.299 Uiso 0.50 1 calc PR A 2
H18E H -0.0388 0.0479 0.3797 0.299 Uiso 0.50 1 calc PR A 2
H18F H 0.0273 0.0181 0.4449 0.299 Uiso 0.50 1 calc PR A 2
C19 C 0.116(2) 0.145(2) 0.4762(15) 0.157(12) Uiso 0.50 1 d P A 2
H19D H 0.1548 0.0928 0.4712 0.235 Uiso 0.50 1 calc PR A 2
H19E H 0.0866 0.1420 0.5198 0.235 Uiso 0.50 1 calc PR A 2
H19F H 0.1550 0.1986 0.4761 0.235 Uiso 0.50 1 calc PR A 2
C20 C -0.033(3) 0.221(2) 0.438(2) 0.188(16) Uiso 0.50 1 d P A 2
H20D H -0.0934 0.2010 0.4188 0.283 Uiso 0.50 1 calc PR A 2
H20E H -0.0192 0.2790 0.4179 0.283 Uiso 0.50 1 calc PR A 2
H20F H -0.0330 0.2264 0.4880 0.283 Uiso 0.50 1 calc PR A 2
C21 C 0.3367(4) 0.2136(4) 0.1370(3) 0.0499(15) Uani 1 1 d . . .
H21A H 0.3839 0.2506 0.1612 0.075 Uiso 1 1 calc R A .
H21B H 0.3533 0.2030 0.0896 0.075 Uiso 1 1 calc R . .
H21C H 0.3326 0.1569 0.1612 0.075 Uiso 1 1 calc R . .
C22 C 0.2511(5) 0.3339(5) 0.0455(3) 0.0569(16) Uani 1 1 d . . .
H22A H 0.2866 0.3877 0.0566 0.085 Uiso 1 1 calc R A .
H22B H 0.1964 0.3490 0.0155 0.085 Uiso 1 1 calc R . .
H22C H 0.2892 0.2919 0.0216 0.085 Uiso 1 1 calc R . .
C23 C 0.2774(4) 0.3823(4) 0.1887(3) 0.0497(15) Uani 1 1 d . . .
H23A H 0.3411 0.3641 0.2035 0.060 Uiso 1 1 calc R A .
H23B H 0.2812 0.4334 0.1571 0.060 Uiso 1 1 calc R . .
C24 C 0.2299(4) 0.4105(4) 0.2504(3) 0.0473(14) Uani 1 1 d . A .
C25 C 0.2513(4) 0.3721(4) 0.3146(3) 0.0475(14) Uani 1 1 d . . .
H25A H 0.3009 0.3313 0.3202 0.057 Uiso 1 1 calc R A .
C26 C 0.1996(5) 0.3931(5) 0.3718(3) 0.0525(16) Uani 1 1 d . A .
H26A H 0.2144 0.3658 0.4153 0.063 Uiso 1 1 calc R . .
C27 C 0.1273(5) 0.4538(4) 0.3646(3) 0.0534(16) Uani 1 1 d . . .
C28 C 0.1072(5) 0.4953(5) 0.2997(3) 0.0574(16) Uani 1 1 d . A .
H28A H 0.0586 0.5370 0.2936 0.069 Uiso 1 1 calc R . .
C29 C 0.1607(4) 0.4734(4) 0.2449(3) 0.0492(14) Uani 1 1 d . . .
H29A H 0.1490 0.5031 0.2020 0.059 Uiso 1 1 calc R A .
C30 C 0.0717(6) 0.4739(5) 0.4226(4) 0.065(2) Uani 1 1 d . A .
O31 O 0.0930(5) 0.4439(5) 0.4808(3) 0.093(2) Uani 1 1 d . . .
O32 O 0.0030(5) 0.5265(5) 0.4105(3) 0.0899(19) Uani 1 1 d . . .
H32A H -0.0223 0.5362 0.4474 0.108 Uiso 1 1 calc R A .
N33 N 0.1401(3) 0.1701(3) 0.0791(2) 0.0423(10) Uani 1 1 d . . .
C34 C 0.0749(5) 0.1870(4) 0.0283(3) 0.0517(16) Uani 1 1 d . A .
H34A H 0.0669 0.2465 0.0133 0.062 Uiso 1 1 calc R . .
C35 C 0.0193(5) 0.1234(4) -0.0030(3) 0.0550(16) Uani 1 1 d . . .
H35A H -0.0266 0.1397 -0.0378 0.066 Uiso 1 1 calc R A .
C36 C 0.0298(4) 0.0352(4) 0.0161(3) 0.0427(13) Uani 1 1 d . . .
C37 C 0.0991(4) 0.0167(4) 0.0667(3) 0.0473(14) Uani 1 1 d . . .
H37A H 0.1106 -0.0427 0.0810 0.057 Uiso 1 1 calc R A .
C38 C 0.1511(4) 0.0845(4) 0.0962(3) 0.0464(14) Uani 1 1 d . A .
H38A H 0.1978 0.0699 0.1309 0.056 Uiso 1 1 calc R . .
B40 B -0.0891(7) 0.3405(7) -0.0917(5) 0.073(3) Uani 1 1 d . . .
F41 F -0.0910(4) 0.3369(5) -0.1620(2) 0.125(2) Uani 1 1 d . . .
F42 F -0.1271(5) 0.2643(4) -0.0679(4) 0.130(3) Uani 1 1 d . . .
F43 F -0.1402(4) 0.4120(3) -0.0747(3) 0.0934(15) Uani 1 1 d . . .
F44 F 0.0012(3) 0.3493(3) -0.0640(2) 0.0815(13) Uani 1 1 d . . .
C50 C 0.2337(14) 0.5998(12) 0.5800(9) 0.094(6) Uiso 0.50 1 d PD . .
H50A H 0.1808 0.5732 0.5537 0.141 Uiso 0.50 1 calc PR . .
H50B H 0.2669 0.5540 0.6074 0.141 Uiso 0.50 1 calc PR . .
H50C H 0.2749 0.6265 0.5479 0.141 Uiso 0.50 1 calc PR . .
C51 C 0.2032(15) 0.6648(15) 0.6238(12) 0.127(9) Uiso 0.50 1 d PD . .
H51A H 0.1620 0.6948 0.5884 0.153 Uiso 0.50 1 calc PR . .
H51B H 0.1609 0.6259 0.6477 0.153 Uiso 0.50 1 calc PR . .
O52 O 0.2041(12) 0.7288(12) 0.6689(10) 0.137(6) Uiso 0.50 1 d PD . .
C53 C 0.2801(16) 0.7717(17) 0.6970(15) 0.152(11) Uiso 0.50 1 d PD . .
H53A H 0.2789 0.7681 0.7479 0.182 Uiso 0.50 1 calc PR . .
H53B H 0.2741 0.8350 0.6843 0.182 Uiso 0.50 1 calc PR . .
C54 C 0.3757(15) 0.740(2) 0.6777(17) 0.155(11) Uiso 0.50 1 d PD . .
H54A H 0.4236 0.7734 0.7045 0.233 Uiso 0.50 1 calc PR . .
H54B H 0.3817 0.7499 0.6283 0.233 Uiso 0.50 1 calc PR . .
H54C H 0.3826 0.6768 0.6880 0.233 Uiso 0.50 1 calc PR . .
C60 C 0.281(2) 0.380(2) 0.5812(18) 0.27(2) Uiso 0.50 1 d PD . .
H60A H 0.2207 0.3824 0.6000 0.412 Uiso 0.50 1 calc PR . .
H60B H 0.2889 0.3238 0.5574 0.412 Uiso 0.50 1 calc PR . .
H60C H 0.2868 0.4291 0.5484 0.412 Uiso 0.50 1 calc PR . .
C61 C 0.3515(18) 0.3889(14) 0.6364(13) 0.159(11) Uiso 0.50 1 d PD . .
H61A H 0.4051 0.3528 0.6250 0.191 Uiso 0.50 1 calc PR . .
H61B H 0.3278 0.3637 0.6788 0.191 Uiso 0.50 1 calc PR . .
O62 O 0.3840(9) 0.4818(9) 0.6518(6) 0.100(4) Uiso 0.50 1 d PD . .
C63 C 0.4518(12) 0.4651(12) 0.6999(9) 0.097(6) Uiso 0.50 1 d PD . .
H63A H 0.4956 0.4235 0.6804 0.117 Uiso 0.50 1 calc PR . .
H63B H 0.4253 0.4352 0.7393 0.117 Uiso 0.50 1 calc PR . .
C64 C 0.5012(15) 0.5412(16) 0.7249(11) 0.132(9) Uiso 0.50 1 d PD . .
H64A H 0.5477 0.5235 0.7611 0.197 Uiso 0.50 1 calc PR . .
H64B H 0.4584 0.5833 0.7439 0.197 Uiso 0.50 1 calc PR . .
H64C H 0.5313 0.5691 0.6869 0.197 Uiso 0.50 1 calc PR . .

loop_
_atom_site_aniso_label
_atom_site_aniso_U_11
_atom_site_aniso_U_22
_atom_site_aniso_U_33
_atom_site_aniso_U_23
_atom_site_aniso_U_13
_atom_site_aniso_U_12
Pt 0.04152(13) 0.03697(13) 0.03679(13) 0.00097(9) 0.00723(8) -0.00168(10)
N1 0.044(3) 0.035(2) 0.036(2) -0.0005(19) 0.0040(18) -0.002(2)
C2 0.058(4) 0.049(4) 0.040(3) 0.000(3) 0.003(3) 0.009(3)
C3 0.069(5) 0.071(5) 0.044(3) 0.011(3) -0.002(3) 0.017(4)
C4 0.071(5) 0.093(6) 0.061(4) 0.019(4) 0.004(4) 0.033(5)
C5 0.043(3) 0.099(6) 0.045(3) 0.021(4) 0.006(3) 0.015(4)
C6 0.040(3) 0.050(3) 0.036(3) -0.004(2) 0.001(2) 0.000(3)
C7 0.037(3) 0.042(3) 0.039(3) 0.003(2) 0.003(2) -0.005(2)
C8 0.037(3) 0.051(4) 0.054(3) 0.005(3) 0.007(2) -0.008(3)
C9 0.055(4) 0.049(4) 0.047(3) 0.018(3) 0.005(3) -0.010(3)
C10 0.047(3) 0.047(4) 0.051(3) 0.013(3) -0.002(3) -0.006(3)
C11 0.045(3) 0.043(3) 0.043(3) 0.003(3) -0.002(2) 0.001(3)
N12 0.039(2) 0.036(2) 0.036(2) 0.0009(19) -0.0018(18) -0.004(2)
C17 0.068(5) 0.075(5) 0.059(4) 0.031(4) 0.013(3) -0.004(4)
C21 0.043(3) 0.051(4) 0.056(4) -0.003(3) 0.006(3) 0.005(3)
C22 0.070(4) 0.052(4) 0.050(3) 0.006(3) 0.016(3) -0.001(3)
C23 0.052(4) 0.044(3) 0.055(3) -0.005(3) 0.015(3) -0.013(3)
C24 0.051(4) 0.036(3) 0.054(3) -0.005(3) -0.006(3) -0.013(3)
C25 0.048(3) 0.042(3) 0.051(3) -0.005(3) -0.006(3) -0.009(3)
C26 0.062(4) 0.054(4) 0.040(3) -0.002(3) -0.002(3) -0.023(3)
C27 0.068(4) 0.045(4) 0.047(3) -0.007(3) 0.006(3) -0.013(3)
C28 0.059(4) 0.050(4) 0.064(4) -0.012(3) 0.010(3) -0.006(3)
C29 0.059(4) 0.044(4) 0.044(3) -0.002(3) 0.005(3) -0.012(3)
C30 0.073(5) 0.060(5) 0.065(5) -0.016(4) 0.017(4) -0.014(4)
O31 0.117(5) 0.111(5) 0.055(3) 0.009(3) 0.023(3) 0.018(4)
O32 0.100(5) 0.094(5) 0.080(4) 0.000(4) 0.036(3) 0.015(4)
N33 0.046(3) 0.039(3) 0.041(2) -0.002(2) -0.0045(19) 0.005(2)
C34 0.077(5) 0.033(3) 0.044(3) 0.002(3) -0.010(3) 0.003(3)
C35 0.076(5) 0.036(3) 0.049(3) 0.004(3) -0.018(3) 0.001(3)
C36 0.051(3) 0.040(3) 0.036(3) 0.001(2) 0.000(2) 0.007(3)
C37 0.050(3) 0.041(3) 0.050(3) 0.000(3) -0.004(3) 0.010(3)
C38 0.048(3) 0.045(4) 0.044(3) 0.001(3) -0.008(2) 0.006(3)
B40 0.078(6) 0.058(6) 0.077(6) 0.016(5) -0.023(5) 0.005(5)
F41 0.133(5) 0.157(6) 0.077(3) -0.017(4) -0.048(3) 0.047(5)
F42 0.114(5) 0.067(4) 0.198(7) 0.046(4) -0.049(5) -0.008(3)
F43 0.092(4) 0.072(3) 0.113(4) -0.013(3) -0.019(3) 0.015(3)
F44 0.074(3) 0.091(4) 0.074(3) 0.010(2) -0.031(2) 0.005(3)

loop_
_atom_type_symbol
_atom_type_description
_atom_type_scat_dispersion_real
_atom_type_scat_dispersion_imag
_atom_type_scat_source
C C 0.0033 0.0016 'International Tables Vol C Tables 4.2.6.8 and 6.1.1.4'
H H 0.0000 0.0000 'International Tables Vol C Tables 4.2.6.8 and 6.1.1.4'
N N 0.0061 0.0033 'International Tables Vol C Tables 4.2.6.8 and 6.1.1.4'
O O 0.0106 0.0060 'International Tables Vol C Tables 4.2.6.8 and 6.1.1.4'
Pt Pt -1.7033 8.3905 'International Tables Vol C Tables 4.2.6.8 and 6.1.1.4'
B B 0.0013 0.0007 'International Tables Vol C Tables 4.2.6.8 and 6.1.1.4'
F F 0.0171 0.0103 'International Tables Vol C Tables 4.2.6.8 and 6.1.1.4'

loop_
_geom_angle_atom_site_label_1
_geom_angle_atom_site_label_2
_geom_angle_atom_site_label_3
_geom_angle
_geom_angle_site_symmetry_3
C22 Pt C21 84.8(3) .
C22 Pt C23 87.7(3) .
C21 Pt C23 88.1(3) .
C22 Pt N1 98.4(2) .
C21 Pt N1 176.8(2) .
C23 Pt N1 92.0(2) .
C22 Pt N12 175.1(2) .
C21 Pt N12 100.1(2) .
C23 Pt N12 93.0(2) .
N1 Pt N12 76.74(17) .
C22 Pt N33 92.3(2) .
C21 Pt N33 93.0(2) .
C23 Pt N33 178.8(2) .
N1 Pt N33 86.81(17) .
N12 Pt N33 86.86(17) .
C2 N1 C6 119.6(5) .
C2 N1 Pt 125.0(4) .
C6 N1 Pt 115.4(4) .
N1 C2 C3 121.3(6) .
C2 C3 C4 120.8(6) .
C5 C4 C3 116.2(7) .
C5 C4 C13 120.2(9) .
C3 C4 C13 123.4(8) .
C5 C4 C13 124.1(9) .
C3 C4 C13 115.8(9) .
C13 C4 C13 24.5(8) .
C6 C5 C4 120.8(6) .
N1 C6 C5 121.3(6) .
N1 C6 C7 116.4(5) .
C5 C6 C7 122.2(5) .
N12 C7 C8 121.3(5) .
N12 C7 C6 114.9(5) .
C8 C7 C6 123.7(5) .
C7 C8 C9 121.1(6) .
C10 C9 C8 116.5(5) .
C10 C9 C17 122.9(6) .
C8 C9 C17 120.6(6) .
C11 C10 C9 119.7(6) .
N12 C11 C10 123.3(6) .
C11 N12 C7 118.0(5) .
C11 N12 Pt 125.4(4) .
C7 N12 Pt 116.4(4) .
C15 C13 C14 106(2) .
C15 C13 C16 109.7(19) .
C14 C13 C16 114.2(19) .
C15 C13 C4 97.2(19) .
C14 C13 C4 114.8(16) .
C16 C13 C4 112.8(13) .
C4 C13 C15 114.7(14) .
C4 C13 C16 113.3(13) .
C15 C13 C16 100.8(14) .
C4 C13 C14 108.2(13) .
C15 C13 C14 103.8(15) .
C16 C13 C14 115.6(15) .
C19 C17 C19 129.4(15) .
C19 C17 C9 112.5(13) .
C19 C17 C9 111.7(7) .
C19 C17 C18 104.0(19) .
C19 C17 C18 46.6(14) .
C9 C17 C18 97.5(14) .
C19 C17 C18 75.9(15) .
C19 C17 C18 109.4(10) .
C9 C17 C18 111.1(8) .
C18 C17 C18 149.3(15) .
C19 C17 C20 32.2(13) .
C19 C17 C20 108.4(9) .
C9 C17 C20 109.8(8) .
C18 C17 C20 72.6(15) .
C18 C17 C20 106.3(10) .
C19 C17 C20 108(2) .
C19 C17 C20 76.4(15) .
C9 C17 C20 111.5(15) .
C18 C17 C20 123(2) .
C18 C17 C20 36.3(14) .
C20 C17 C20 132.7(17) .
C24 C23 Pt 113.2(4) .
C29 C24 C25 118.2(6) .
C29 C24 C23 120.8(6) .
C25 C24 C23 121.0(6) .
C24 C25 C26 120.7(6) .
C27 C26 C25 120.3(6) .
C26 C27 C28 119.2(6) .
C26 C27 C30 120.9(6) .
C28 C27 C30 120.0(7) .
C29 C28 C27 118.6(7) .
C24 C29 C28 122.9(6) .
O31 C30 O32 122.5(7) .
O31 C30 C27 120.6(8) .
O32 C30 C27 116.9(7) .
C38 N33 C34 115.5(5) .
C38 N33 Pt 123.4(4) .
C34 N33 Pt 120.8(4) .
N33 C34 C35 123.9(6) .
C34 C35 C36 120.2(6) .
C37 C36 C35 116.3(6) .
C37 C36 C36 122.1(7) 3
C35 C36 C36 121.6(6) 3
C38 C37 C36 119.9(6) .
N33 C38 C37 124.2(5) .
F41 B40 F43 107.4(7) .
F41 B40 F42 108.8(8) .
F43 B40 F42 110.1(9) .
F41 B40 F44 110.1(8) .
F43 B40 F44 110.4(8) .
F42 B40 F44 110.0(7) .
O52 C51 C50 161(2) .
C51 O52 C53 126.3(16) .
O52 C53 C54 118.5(16) .
C60 C61 O62 115.5(19) .
C63 O62 C61 99.8(12) .
O62 C63 C64 114.7(15) .

loop_
_geom_bond_atom_site_label_1
_geom_bond_atom_site_label_2
_geom_bond_distance
_geom_bond_site_symmetry_2
Pt C22 2.054(6) .
Pt C21 2.064(6) .
Pt C23 2.094(6) .
Pt N1 2.139(4) .
Pt N12 2.146(4) .
Pt N33 2.173(5) .
N1 C2 1.333(7) .
N1 C6 1.354(7) .
C2 C3 1.369(9) .
C3 C4 1.405(10) .
C4 C5 1.394(9) .
C4 C13 1.482(18) .
C4 C13 1.62(2) .
C5 C6 1.367(8) .
C6 C7 1.491(8) .
C7 N12 1.343(7) .
C7 C8 1.363(8) .
C8 C9 1.403(9) .
C9 C10 1.375(9) .
C9 C17 1.527(8) .
C10 C11 1.370(8) .
C11 N12 1.339(7) .
C13 C15 1.35(3) .
C13 C14 1.39(3) .
C13 C16 1.47(2) .
C13 C15 1.47(3) .
C13 C16 1.50(2) .
C13 C14 1.53(2) .
C17 C19 1.47(3) .
C17 C19 1.484(14) .
C17 C18 1.53(4) .
C17 C18 1.550(17) .
C17 C20 1.587(17) .
C17 C20 1.64(4) .
C23 C24 1.487(8) .
C24 C29 1.384(9) .
C24 C25 1.389(8) .
C25 C26 1.420(8) .
C26 C27 1.395(10) .
C27 C28 1.418(9) .
C27 C30 1.464(9) .
C28 C29 1.401(8) .
C30 O31 1.235(9) .
C30 O32 1.286(10) .
N33 C38 1.341(7) .
N33 C34 1.345(8) .
C34 C35 1.370(9) .
C35 C36 1.389(8) .
C36 C37 1.387(8) .
C36 C36 1.483(12) 3
C37 C38 1.375(8) .
B40 F41 1.364(11) .
B40 F43 1.364(11) .
B40 F42 1.371(11) .
B40 F44 1.392(10) .
C50 C51 1.391(15) .
C51 O52 1.304(14) .
O52 C53 1.362(16) .
C53 C54 1.543(18) .
C60 C61 1.433(18) .
C61 O62 1.504(16) .
O62 C63 1.335(14) .
C63 C64 1.424(16) .
